data_2310211
loop_
_publ_author_name
'Hansen, D.A.'
'Smith, J.F.'

_publ_section_title
;
 Structure and bonding model for Na2 Tl
;
_journal_name_full 'Acta Crystallographica (1,1948-23,1967)'
_journal_page_first 836
_journal_page_last 845
_journal_volume 22
_journal_year 1967
_chemical_formula_sum 'Na2 Tl'
_space_group_IT_number 20
_symmetry_space_group_name_Hall 'C 2c 2'
_symmetry_space_group_name_H-M 'C 2 2 21'
_cell_angle_alpha 90
_cell_angle_beta 90
_cell_angle_gamma 90
_cell_formula_units_Z 16
_cell_length_a 13.935
_cell_length_b 8.8797
_cell_length_c 11.6927
_cell_volume 1446.839
_citation_journal_id_ASTM ACCRA9
_cod_data_source_file Hansen_ACCRA9_1967_1346.cif
_cod_data_source_block Na2Tl1
_cod_original_formula_sum 'Na2 Tl1'
_cod_database_code 2310211

loop_
_symmetry_equiv_pos_as_xyz
x,y,z
-x,-y,z+1/2
x,-y,-z
-x,y,-z+1/2
x+1/2,y+1/2,z
-x+1/2,-y+1/2,z+1/2
x+1/2,-y+1/2,-z
-x+1/2,y+1/2,-z+1/2

loop_
_atom_site_label
_atom_site_type_symbol
_atom_site_fract_x
_atom_site_fract_y
_atom_site_fract_z
_atom_site_occupancy
_atom_site_U_iso_or_equiv
Na4 Na 0.126 0.278 0.207 1 0.0
Na1 Na 0.067 0 0 1 0.0
Na3 Na 0.297 0.194 0.421 1 0.0
Tl1 Tl 0.2845 0.0484 0.132 1 0.0
Na2 Na 0 0.592 0.25 1 0.0
Na5 Na 0.37 0.405 0.166 1 0.0
Tl2 Tl 0.0498 0.6776 0.527 1 0.0
